data_1514533
loop_
_publ_author_name
'Frazier, Charles P.'
'Sandoval, David'
'Palmer, Leoni I.'
'Read de Alaniz, Javier'

_publ_section_title
;
 Electrophilic \a-oxygenation reaction of \b-ketoesters using
 N-hydroxycarbamates: control of the ambident reactivity of nitrosoformate
 intermediates
;
_journal_issue 10
_journal_name_full 'Chemical Science'
_journal_page_first 3857
_journal_paper_doi 10.1039/c3sc51658j
_journal_volume 4
_journal_year 2013
_chemical_absolute_configuration ad
_chemical_formula_sum 'C27 H23 Br2 N O6'
_chemical_formula_weight 617.28
_chemical_name_systematic
;
?
;
_space_group_IT_number 19
_symmetry_cell_setting orthorhombic
_symmetry_space_group_name_Hall 'P 2ac 2ab'
_symmetry_space_group_name_H-M 'P 21 21 21'
_atom_sites_solution_hydrogens geom
_atom_sites_solution_primary direct
_atom_sites_solution_secondary difmap
_audit_creation_method SHELXL-97
_cell_angle_alpha 90.00
_cell_angle_beta 90.00
_cell_angle_gamma 90.00
_cell_formula_units_Z 4
_cell_length_a 6.939(4)
_cell_length_b 18.900(9)
_cell_length_c 19.529(11)
_cell_measurement_temperature 100(2)
_cell_volume 2561(2)
_computing_structure_refinement 'SHELXL-97 (Sheldrick, 2008)'
_computing_structure_solution 'SHELXS-97 (Sheldrick, 2008)'
_diffrn_ambient_temperature 100(2)
_diffrn_measured_fraction_theta_full 1.000
_diffrn_measured_fraction_theta_max 1.000
_diffrn_measurement_device_type 'Bruker Kappa Apex'
_diffrn_measurement_method 'omega scan'
_diffrn_radiation_monochromator graphite
_diffrn_radiation_source 'fine-focus sealed tube'
_diffrn_radiation_type MoK\a
_diffrn_radiation_wavelength 0.71073
_diffrn_reflns_av_R_equivalents 0.2219
_diffrn_reflns_av_sigmaI/netI 0.3125
_diffrn_reflns_limit_h_max 6
_diffrn_reflns_limit_h_min -7
_diffrn_reflns_limit_k_max 21
_diffrn_reflns_limit_k_min -19
_diffrn_reflns_limit_l_max 22
_diffrn_reflns_limit_l_min -22
_diffrn_reflns_number 12302
_diffrn_reflns_theta_full 24.11
_diffrn_reflns_theta_max 24.11
_diffrn_reflns_theta_min 1.50
_exptl_absorpt_coefficient_mu 3.208
_exptl_absorpt_correction_T_max 0.9386
_exptl_absorpt_correction_T_min 0.4462
_exptl_absorpt_correction_type multi-scan
_exptl_absorpt_process_details sadabs
_exptl_crystal_colour colorless
_exptl_crystal_density_diffrn 1.601
_exptl_crystal_density_method 'not measured'
_exptl_crystal_description needle
_exptl_crystal_F_000 1240
_exptl_crystal_size_max 0.3
_exptl_crystal_size_mid 0.02
_exptl_crystal_size_min 0.02
_refine_diff_density_max 0.806
_refine_diff_density_min -1.123
_refine_diff_density_rms 0.168
_refine_ls_abs_structure_details 'Flack H D (1983), Acta Cryst. A39, 876-881'
_refine_ls_abs_structure_Flack 0.00(3)
_refine_ls_extinction_coef 0.0041(10)
_refine_ls_extinction_expression Fc^*^=kFc[1+0.001xFc^2^\l^3^/sin(2\q)]^-1/4^
_refine_ls_extinction_method SHELXL
_refine_ls_goodness_of_fit_ref 0.962
_refine_ls_hydrogen_treatment constr
_refine_ls_matrix_type full
_refine_ls_number_parameters 226
_refine_ls_number_reflns 4039
_refine_ls_number_restraints 0
_refine_ls_restrained_S_all 0.962
_refine_ls_R_factor_all 0.2205
_refine_ls_R_factor_gt 0.0951
_refine_ls_shift/su_max 0.000
_refine_ls_shift/su_mean 0.000
_refine_ls_structure_factor_coef Fsqd
_refine_ls_weighting_details 'calc w=1/[\s^2^(Fo^2^)+(0.0894P)^2^+0.0000P] where P=(Fo^2^+2Fc^2^)/3'
_refine_ls_weighting_scheme calc
_refine_ls_wR_factor_gt 0.1869
_refine_ls_wR_factor_ref 0.2325
_reflns_number_gt 1863
_reflns_number_total 4039
_reflns_threshold_expression >2sigma(I)
_cod_data_source_file c3sc51658j.txt
_cod_data_source_block d02282013_0m
_cod_original_sg_symbol_H-M P2(1)2(1)2(1)
_cod_database_code 1514533

loop_
_symmetry_equiv_pos_as_xyz
'x, y, z'
'-x+1/2, -y, z+1/2'
'-x, y+1/2, -z+1/2'
'x+1/2, -y+1/2, -z'

loop_
_atom_site_label
_atom_site_type_symbol
_atom_site_fract_x
_atom_site_fract_y
_atom_site_fract_z
_atom_site_U_iso_or_equiv
_atom_site_adp_type
_atom_site_occupancy
_atom_site_symmetry_multiplicity
_atom_site_calc_flag
_atom_site_refinement_flags
Br1 Br 0.1655(2) 0.61370(8) 0.50283(11) 0.0388(6) Uani 1 1 d .
Br2 Br 1.6881(3) 0.66243(10) 0.91733(11) 0.0480(7) Uani 1 1 d .
C1 C 0.383(2) 0.6430(7) 0.5516(10) 0.0259(18) Uani 1 1 d .
C2 C 0.394(2) 0.6361(7) 0.6228(10) 0.0259(18) Uani 1 1 d .
H2 H 0.2875 0.6162 0.6466 0.031 Uiso 1 1 calc R
C3 C 0.549(2) 0.6566(8) 0.6584(10) 0.0259(18) Uani 1 1 d .
H3 H 0.5524 0.6511 0.7068 0.031 Uiso 1 1 calc R
C4 C 0.705(2) 0.6863(7) 0.6239(9) 0.025(3) Uani 1 1 d .
C5 C 0.701(2) 0.6928(7) 0.5530(9) 0.0259(18) Uani 1 1 d .
H5 H 0.8093 0.7122 0.5297 0.031 Uiso 1 1 calc R
C6 C 0.536(2) 0.6707(7) 0.5148(9) 0.0259(18) Uani 1 1 d .
H6 H 0.5320 0.6747 0.4663 0.031 Uiso 1 1 calc R
C7 C 0.870(2) 0.7157(8) 0.6591(11) 0.030(3) Uani 1 1 d .
C8 C 0.960(2) 0.7563(9) 0.7674(10) 0.030(3) Uani 1 1 d .
C9 C 1.124(2) 0.7319(7) 0.8071(9) 0.025(3) Uani 1 1 d .
C10 C 1.222(2) 0.7771(9) 0.8531(9) 0.033(3) Uani 1 1 d .
H10 H 1.1749 0.8238 0.8602 0.039 Uiso 1 1 calc R
C11 C 1.384(2) 0.7545(9) 0.8882(10) 0.034(4) Uani 1 1 d .
H11 H 1.4401 0.7844 0.9219 0.040 Uiso 1 1 calc R
C12 C 1.466(2) 0.6896(7) 0.8749(9) 0.0259(18) Uani 1 1 d .
C13 C 1.362(2) 0.6417(9) 0.8336(9) 0.034(4) Uani 1 1 d .
H13 H 1.4063 0.5944 0.8288 0.040 Uiso 1 1 calc R
C14 C 1.194(2) 0.6638(8) 0.7995(9) 0.033(3) Uani 1 1 d .
H14 H 1.1281 0.6314 0.7708 0.039 Uiso 1 1 calc R
C15 C 0.712(2) 0.9048(8) 0.7130(9) 0.031(5) Uani 1 1 d .
C16 C 0.523(3) 0.9125(10) 0.6745(10) 0.036(5) Uani 1 1 d .
C17 C 0.401(2) 0.8458(9) 0.6654(10) 0.038(4) Uani 1 1 d .
H17A H 0.2759 0.8586 0.6457 0.057 Uiso 1 1 calc R
H17B H 0.3814 0.8232 0.7100 0.057 Uiso 1 1 calc R
H17C H 0.4675 0.8129 0.6347 0.057 Uiso 1 1 calc R
C18 C 0.685(3) 0.9431(9) 0.7793(10) 0.030(3) Uani 1 1 d .
C19 C 0.876(2) 0.9381(9) 0.6721(10) 0.038(4) Uani 1 1 d .
H19A H 0.9995 0.9268 0.6940 0.057 Uiso 1 1 calc R
H19B H 0.8593 0.9896 0.6707 0.057 Uiso 1 1 calc R
H19C H 0.8755 0.9194 0.6253 0.057 Uiso 1 1 calc R
C20 C 0.513(2) 0.9364(8) 0.8875(9) 0.025(3) Uani 1 1 d .
C21 C 0.628(2) 0.9239(8) 0.9427(8) 0.018(4) Uiso 1 1 d .
C22 C 0.556(2) 0.9483(8) 1.0025(10) 0.032(3) Uiso 1 1 d .
H22 H 0.6300 0.9405 1.0428 0.038 Uiso 1 1 calc R
C23 C 0.384(2) 0.9838(8) 1.0089(10) 0.029(4) Uiso 1 1 d .
H23 H 0.3386 0.9990 1.0523 0.035 Uiso 1 1 calc R
C24 C 0.280(2) 0.9967(9) 0.9496(9) 0.032(3) Uiso 1 1 d .
H24 H 0.1612 1.0217 0.9522 0.038 Uiso 1 1 calc R
C25 C 0.348(2) 0.9729(8) 0.8857(9) 0.026(4) Uiso 1 1 d .
C26 C 0.811(2) 0.8837(9) 0.9392(10) 0.047(4) Uani 1 1 d .
H26A H 0.7896 0.8388 0.9154 0.071 Uiso 1 1 calc R
H26B H 0.8579 0.8743 0.9857 0.071 Uiso 1 1 calc R
H26C H 0.9077 0.9115 0.9142 0.071 Uiso 1 1 calc R
C27 C 0.234(3) 0.9853(9) 0.8234(10) 0.047(4) Uani 1 1 d .
H27A H 0.3099 1.0130 0.7907 0.071 Uiso 1 1 calc R
H27B H 0.1163 1.0113 0.8352 0.071 Uiso 1 1 calc R
H27C H 0.1991 0.9397 0.8027 0.071 Uiso 1 1 calc R
N N 0.9103(19) 0.8233(7) 0.7678(8) 0.033(4) Uani 1 1 d .
O1 O 1.0076(16) 0.7470(5) 0.6340(6) 0.031(3) Uani 1 1 d .
O2 O 0.8616(16) 0.7066(5) 0.7293(6) 0.032(3) Uani 1 1 d .
O3 O 0.7473(15) 0.8307(5) 0.7227(6) 0.030(3) Uani 1 1 d .
O4 O 0.4718(19) 0.9690(6) 0.6546(8) 0.052(4) Uani 1 1 d .
O5 O 0.7496(16) 1.0017(6) 0.7939(6) 0.035(3) Uani 1 1 d .
O6 O 0.5723(16) 0.9066(5) 0.8224(6) 0.030(3) Uani 1 1 d .

loop_
_atom_site_aniso_label
_atom_site_aniso_U_11
_atom_site_aniso_U_22
_atom_site_aniso_U_33
_atom_site_aniso_U_23
_atom_site_aniso_U_13
_atom_site_aniso_U_12
Br1 0.0329(10) 0.0205(9) 0.0630(14) -0.0032(10) -0.0033(13) -0.0019(9)
Br2 0.0380(12) 0.0332(10) 0.0729(16) 0.0109(11) -0.0061(13) 0.0058(11)
C1 0.025(4) 0.004(3) 0.049(5) -0.001(4) 0.013(4) 0.002(3)
C2 0.025(4) 0.004(3) 0.049(5) -0.001(4) 0.013(4) 0.002(3)
C3 0.025(4) 0.004(3) 0.049(5) -0.001(4) 0.013(4) 0.002(3)
C4 0.019(6) 0.008(5) 0.048(8) 0.001(5) 0.013(5) 0.003(4)
C5 0.025(4) 0.004(3) 0.049(5) -0.001(4) 0.013(4) 0.002(3)
C6 0.025(4) 0.004(3) 0.049(5) -0.001(4) 0.013(4) 0.002(3)
C7 0.018(6) 0.018(6) 0.053(8) -0.002(5) 0.003(6) 0.002(5)
C8 0.018(6) 0.018(6) 0.053(8) -0.002(5) 0.003(6) 0.002(5)
C9 0.019(6) 0.008(5) 0.048(8) 0.001(5) 0.013(5) 0.003(4)
C10 0.037(8) 0.020(6) 0.041(9) 0.010(6) 0.004(8) -0.011(7)
C11 0.024(8) 0.030(8) 0.046(10) 0.000(6) -0.013(7) 0.002(6)
C12 0.025(4) 0.004(3) 0.049(5) -0.001(4) 0.013(4) 0.002(3)
C13 0.024(8) 0.030(8) 0.046(10) 0.000(6) -0.013(7) 0.002(6)
C14 0.037(8) 0.020(6) 0.041(9) 0.010(6) 0.004(8) -0.011(7)
C15 0.032(11) 0.009(9) 0.051(14) 0.007(8) 0.006(10) -0.003(8)
C16 0.037(13) 0.041(14) 0.029(14) -0.011(10) 0.002(10) -0.021(11)
C17 0.033(8) 0.032(8) 0.049(10) 0.005(7) 0.005(7) 0.008(7)
C18 0.018(6) 0.018(6) 0.053(8) -0.002(5) 0.003(6) 0.002(5)
C19 0.033(8) 0.032(8) 0.049(10) 0.005(7) 0.005(7) 0.008(7)
C20 0.019(6) 0.008(5) 0.048(8) 0.001(5) 0.013(5) 0.003(4)
C26 0.044(9) 0.025(7) 0.073(11) -0.002(7) -0.005(8) -0.024(7)
C27 0.044(9) 0.025(7) 0.073(11) -0.002(7) -0.005(8) -0.024(7)
N 0.031(9) 0.018(9) 0.050(12) -0.005(8) 0.005(8) 0.002(7)
O1 0.023(7) 0.015(6) 0.054(9) -0.006(6) -0.004(6) 0.000(6)
O2 0.034(8) 0.025(6) 0.036(9) 0.003(6) 0.005(7) -0.002(6)
O3 0.034(7) 0.012(6) 0.045(8) -0.005(6) 0.000(6) 0.006(5)
O4 0.050(9) 0.018(8) 0.087(12) 0.003(7) -0.023(9) 0.011(7)
O5 0.033(7) 0.025(7) 0.047(9) -0.006(6) 0.011(6) -0.004(5)
O6 0.030(7) 0.009(6) 0.051(9) -0.003(6) 0.013(6) -0.002(5)

loop_
_atom_type_symbol
_atom_type_description
_atom_type_scat_dispersion_real
_atom_type_scat_dispersion_imag
_atom_type_scat_source
C C 0.0033 0.0016 'International Tables Vol C Tables 4.2.6.8 and 6.1.1.4'
H H 0.0000 0.0000 'International Tables Vol C Tables 4.2.6.8 and 6.1.1.4'
O O 0.0106 0.0060 'International Tables Vol C Tables 4.2.6.8 and 6.1.1.4'
Br Br -0.2901 2.4595 'International Tables Vol C Tables 4.2.6.8 and 6.1.1.4'
N N 0.0061 0.0033 'International Tables Vol C Tables 4.2.6.8 and 6.1.1.4'

loop_
_geom_angle_atom_site_label_1
_geom_angle_atom_site_label_2
_geom_angle_atom_site_label_3
_geom_angle
C6 C1 C2 120.6(16)
C6 C1 Br1 117.9(14)
C2 C1 Br1 121.5(13)
C3 C2 C1 122.2(17)
C3 C2 H2 118.9
C1 C2 H2 118.9
C2 C3 C4 119.3(18)
C2 C3 H3 120.4
C4 C3 H3 120.4
C5 C4 C3 120.3(17)
C5 C4 C7 117.0(16)
C3 C4 C7 122.6(17)
C4 C5 C6 120.6(16)
C4 C5 H5 119.7
C6 C5 H5 119.7
C1 C6 C5 117.0(17)
C1 C6 H6 121.5
C5 C6 H6 121.5
O1 C7 O2 119.5(16)
O1 C7 C4 127.7(19)
O2 C7 C4 112.9(15)
N C8 O2 122.0(15)
N C8 C9 120.7(16)
O2 C8 C9 117.4(14)
C14 C9 C10 117.4(16)
C14 C9 C8 121.0(17)
C10 C9 C8 121.5(14)
C11 C10 C9 121.2(16)
C11 C10 H10 119.4
C9 C10 H10 119.4
C12 C11 C10 121.1(18)
C12 C11 H11 119.5
C10 C11 H11 119.5
C11 C12 C13 118.1(15)
C11 C12 Br2 120.9(14)
C13 C12 Br2 120.7(11)
C14 C13 C12 120.2(15)
C14 C13 H13 119.9
C12 C13 H13 119.9
C9 C14 C13 121.2(17)
C9 C14 H14 119.4
C13 C14 H14 119.4
O3 C15 C18 112.4(14)
O3 C15 C16 107.9(13)
C18 C15 C16 106.0(14)
O3 C15 C19 110.0(13)
C18 C15 C19 110.3(14)
C16 C15 C19 110.2(14)
O4 C16 C15 120.3(15)
O4 C16 C17 122.4(17)
C15 C16 C17 117.2(16)
C16 C17 H17A 109.5
C16 C17 H17B 109.5
H17A C17 H17B 109.5
C16 C17 H17C 109.5
H17A C17 H17C 109.5
H17B C17 H17C 109.5
O5 C18 O6 122.2(16)
O5 C18 C15 126.2(17)
O6 C18 C15 111.6(14)
C15 C19 H19A 109.5
C15 C19 H19B 109.5
H19A C19 H19B 109.5
C15 C19 H19C 109.5
H19A C19 H19C 109.5
H19B C19 H19C 109.5
C25 C20 C21 127.7(17)
C25 C20 O6 114.8(16)
C21 C20 O6 117.5(13)
C22 C21 C20 114.3(15)
C22 C21 C26 121.9(16)
C20 C21 C26 123.7(15)
C21 C22 C23 124.3(18)
C21 C22 H22 117.9
C23 C22 H22 117.9
C22 C23 C24 117.6(17)
C22 C23 H23 121.2
C24 C23 H23 121.2
C23 C24 C25 120.5(15)
C23 C24 H24 119.7
C25 C24 H24 119.7
C20 C25 C24 115.4(16)
C20 C25 C27 124.4(16)
C24 C25 C27 120.1(16)
C21 C26 H26A 109.5
C21 C26 H26B 109.5
H26A C26 H26B 109.5
C21 C26 H26C 109.5
H26A C26 H26C 109.5
H26B C26 H26C 109.5
C25 C27 H27A 109.5
C25 C27 H27B 109.5
H27A C27 H27B 109.5
C25 C27 H27C 109.5
H27A C27 H27C 109.5
H27B C27 H27C 109.5
C8 N O3 107.4(13)
C8 O2 C7 115.3(13)
C15 O3 N 108.1(11)
C18 O6 C20 121.0(12)

loop_
_geom_bond_atom_site_label_1
_geom_bond_atom_site_label_2
_geom_bond_distance
Br1 C1 1.869(17)
Br2 C12 1.825(17)
C1 C6 1.39(2)
C1 C2 1.40(2)
C2 C3 1.34(2)
C2 H2 0.9500
C3 C4 1.39(2)
C3 H3 0.9500
C4 C5 1.39(2)
C4 C7 1.45(2)
C5 C6 1.43(2)
C5 H5 0.9500
C6 H6 0.9500
C7 O1 1.224(19)
C7 O2 1.38(2)
C8 N 1.312(19)
C8 O2 1.380(19)
C8 C9 1.45(2)
C9 C14 1.38(2)
C9 C10 1.41(2)
C10 C11 1.39(2)
C10 H10 0.9500
C11 C12 1.38(2)
C11 H11 0.9500
C12 C13 1.41(2)
C13 C14 1.41(2)
C13 H13 0.9500
C14 H14 0.9500
C15 O3 1.434(17)
C15 C18 1.49(2)
C15 C16 1.52(2)
C15 C19 1.53(2)
C16 O4 1.19(2)
C16 C17 1.53(2)
C17 H17A 0.9800
C17 H17B 0.9800
C17 H17C 0.9800
C18 O5 1.229(18)
C18 O6 1.34(2)
C19 H19A 0.9800
C19 H19B 0.9800
C19 H19C 0.9800
C20 C25 1.34(2)
C20 C21 1.36(2)
C20 O6 1.449(19)
C21 C22 1.35(2)
C21 C26 1.48(2)
C22 C23 1.38(2)
C22 H22 0.9500
C23 C24 1.39(2)
C23 H23 0.9500
C24 C25 1.41(2)
C24 H24 0.9500
C25 C27 1.47(2)
C26 H26A 0.9800
C26 H26B 0.9800
C26 H26C 0.9800
C27 H27A 0.9800
C27 H27B 0.9800
C27 H27C 0.9800
N O3 1.440(16)

loop_
_geom_torsion_atom_site_label_1
_geom_torsion_atom_site_label_2
_geom_torsion_atom_site_label_3
_geom_torsion_atom_site_label_4
_geom_torsion
C6 C1 C2 C3 1(2)
Br1 C1 C2 C3 179.8(11)
C1 C2 C3 C4 0(2)
C2 C3 C4 C5 -2(2)
C2 C3 C4 C7 174.1(14)
C3 C4 C5 C6 1(2)
C7 C4 C5 C6 -174.6(12)
C2 C1 C6 C5 -1(2)
Br1 C1 C6 C5 180.0(10)
C4 C5 C6 C1 0(2)
C5 C4 C7 O1 1(2)
C3 C4 C7 O1 -174.7(15)
C5 C4 C7 O2 -179.8(13)
C3 C4 C7 O2 4(2)
N C8 C9 C14 -170.7(16)
O2 C8 C9 C14 9(2)
N C8 C9 C10 7(3)
O2 C8 C9 C10 -173.3(14)
C14 C9 C10 C11 1(2)
C8 C9 C10 C11 -176.5(16)
C9 C10 C11 C12 6(3)
C10 C11 C12 C13 -11(3)
C10 C11 C12 Br2 176.2(13)
C11 C12 C13 C14 9(3)
Br2 C12 C13 C14 -178.1(12)
C10 C9 C14 C13 -3(2)
C8 C9 C14 C13 174.7(15)
C12 C13 C14 C9 -2(3)
O3 C15 C16 O4 -172.7(17)
C18 C15 C16 O4 67(2)
C19 C15 C16 O4 -53(2)
O3 C15 C16 C17 10(2)
C18 C15 C16 C17 -110.8(17)
C19 C15 C16 C17 129.8(16)
O3 C15 C18 O5 138.8(16)
C16 C15 C18 O5 -104(2)
C19 C15 C18 O5 16(2)
O3 C15 C18 O6 -43.4(19)
C16 C15 C18 O6 74.2(17)
C19 C15 C18 O6 -166.5(13)
C25 C20 C21 C22 4(2)
O6 C20 C21 C22 -174.9(13)
C25 C20 C21 C26 -178.9(15)
O6 C20 C21 C26 2(2)
C20 C21 C22 C23 -1(2)
C26 C21 C22 C23 -177.8(14)
C21 C22 C23 C24 -1(2)
C22 C23 C24 C25 1(2)
C21 C20 C25 C24 -5(2)
O6 C20 C25 C24 174.4(13)
C21 C20 C25 C27 178.8(15)
O6 C20 C25 C27 -2(2)
C23 C24 C25 C20 2(2)
C23 C24 C25 C27 178.5(15)
O2 C8 N O3 -1(2)
C9 C8 N O3 178.7(14)
N C8 O2 C7 65(2)
C9 C8 O2 C7 -115.0(16)
O1 C7 O2 C8 26(2)
C4 C7 O2 C8 -153.3(13)
C18 C15 O3 N -55.2(16)
C16 C15 O3 N -171.6(12)
C19 C15 O3 N 68.1(16)
C8 N O3 C15 -170.1(14)
O5 C18 O6 C20 3(2)
C15 C18 O6 C20 -174.7(14)
C25 C20 O6 C18 90.1(17)
C21 C20 O6 C18 -90.7(18)
